data_2217395
loop_
_publ_author_name
'Xin Wang'
'Xiao-Mao Zou'
'You-Quan Zhu'
'Hu-Xu Hong'
'Hua-Zheng Yang'

_publ_section_title
;
 4-[3-(Trifluoromethyl)phenyl]-5,6,7,8-tetrahydrocinnolin-3(2<i>H</i>)-one
;
_journal_coeditor_code AT2529
_journal_issue 2
_journal_name_full 'Acta Crystallographica Section E'
_journal_page_first o464
_journal_page_last o464
_journal_paper_doi 10.1107/S1600536808000871
_journal_volume 64
_journal_year 2008
_chemical_formula_iupac 'C15 H13 F3 N2 O'
_chemical_formula_moiety 'C15 H13 F3 N2 O'
_chemical_formula_sum 'C15 H13 F3 N2 O'
_chemical_formula_weight 294.27
_chemical_name_systematic
;
4-[3-(Trifluoromethyl)phenyl]-5,6,7,8-tetrahydrocinnolin-3(2<i>H</i>)-one
;
_space_group_IT_number 15
_symmetry_cell_setting monoclinic
_symmetry_space_group_name_Hall '-C 2yc'
_symmetry_space_group_name_H-M 'C 1 2/c 1'
_atom_sites_solution_hydrogens geom
_atom_sites_solution_primary direct
_atom_sites_solution_secondary difmap
_cell_angle_alpha 90.00
_cell_angle_beta 94.232(6)
_cell_angle_gamma 90.00
_cell_formula_units_Z 8
_cell_length_a 8.929(3)
_cell_length_b 11.443(4)
_cell_length_c 27.448(8)
_cell_measurement_reflns_used 1012
_cell_measurement_temperature 294(2)
_cell_measurement_theta_max 20.15
_cell_measurement_theta_min 2.90
_cell_volume 2796.8(16)
_computing_cell_refinement 'SAINT (Bruker, 1999)'
_computing_data_collection 'SMART (Bruker, 1999)'
_computing_data_reduction 'SAINT (Bruker, 1999)'
_computing_molecular_graphics 'SHELXTL (Sheldrick, 2008)'
_computing_publication_material 'SHELXTL (Sheldrick, 2008)'
_computing_structure_refinement 'SHELXL97 (Sheldrick, 2008)'
_computing_structure_solution 'SHELXS97 (Sheldrick, 2008)'
_diffrn_ambient_temperature 294(2)
_diffrn_measured_fraction_theta_full 0.999
_diffrn_measured_fraction_theta_max 0.999
_diffrn_measurement_device_type 'Bruker SMART CCD area-detector'
_diffrn_measurement_method '\f and \w'
_diffrn_radiation_monochromator graphite
_diffrn_radiation_source 'fine-focus sealed tube'
_diffrn_radiation_type MoK\a
_diffrn_radiation_wavelength 0.71073
_diffrn_reflns_av_R_equivalents 0.0608
_diffrn_reflns_av_sigmaI/netI 0.0732
_diffrn_reflns_limit_h_max 10
_diffrn_reflns_limit_h_min -10
_diffrn_reflns_limit_k_max 8
_diffrn_reflns_limit_k_min -13
_diffrn_reflns_limit_l_max 32
_diffrn_reflns_limit_l_min -32
_diffrn_reflns_number 7053
_diffrn_reflns_theta_full 25.02
_diffrn_reflns_theta_max 25.02
_diffrn_reflns_theta_min 1.49
_exptl_absorpt_coefficient_mu 0.116
_exptl_absorpt_correction_T_max 0.9816
_exptl_absorpt_correction_T_min 0.9748
_exptl_absorpt_correction_type multi-scan
_exptl_absorpt_process_details '(SADABS; Sheldrick, 1996)'
_exptl_crystal_colour colourless
_exptl_crystal_density_diffrn 1.398
_exptl_crystal_density_method 'not measured'
_exptl_crystal_description prism
_exptl_crystal_F_000 1216
_exptl_crystal_size_max 0.22
_exptl_crystal_size_mid 0.20
_exptl_crystal_size_min 0.16
_refine_diff_density_max 0.316
_refine_diff_density_min -0.270
_refine_ls_extinction_coef 0.0029(8)
_refine_ls_extinction_expression Fc^*^=kFc[1+0.001xFc^2^\l^3^/sin(2\q)]^-1/4^
_refine_ls_extinction_method 'SHELXL97 (Sheldrick, 1997)'
_refine_ls_goodness_of_fit_ref 1.018
_refine_ls_hydrogen_treatment mixed
_refine_ls_matrix_type full
_refine_ls_number_parameters 223
_refine_ls_number_reflns 2485
_refine_ls_number_restraints 85
_refine_ls_restrained_S_all 1.160
_refine_ls_R_factor_all 0.1627
_refine_ls_R_factor_gt 0.0682
_refine_ls_shift/su_max 0.001
_refine_ls_shift/su_mean 0.000
_refine_ls_structure_factor_coef Fsqd
_refine_ls_weighting_details 'calc w=1/[\s^2^(Fo^2^)+(0.0738P)^2^+4.8514P] where P=(Fo^2^+2Fc^2^)/3'
_refine_ls_weighting_scheme calc
_refine_ls_wR_factor_gt 0.1625
_refine_ls_wR_factor_ref 0.2115
_reflns_number_gt 1098
_reflns_number_total 2485
_reflns_threshold_expression I>2\s(I)
_cod_data_source_file at2529.cif
_cod_data_source_block I
_cod_original_cell_volume 2796.6(15)
_cod_original_sg_symbol_H-M 'C 2/c'
_cod_database_code 2217395
_cod_database_fobs_code 2217395

loop_
_symmetry_equiv_pos_as_xyz
'x, y, z'
'-x, y, -z+1/2'
'x+1/2, y+1/2, z'
'-x+1/2, y+1/2, -z+1/2'
'-x, -y, -z'
'x, -y, z-1/2'
'-x+1/2, -y+1/2, -z'
'x+1/2, -y+1/2, z-1/2'

loop_
_atom_site_type_symbol
_atom_site_label
_atom_site_fract_x
_atom_site_fract_y
_atom_site_fract_z
_atom_site_U_iso_or_equiv
_atom_site_adp_type
_atom_site_calc_flag
_atom_site_refinement_flags
_atom_site_occupancy
_atom_site_disorder_assembly
_atom_site_disorder_group
F F1 1.1701(18) 0.1095(16) 0.2649(5) 0.144(5) Uani d PDU 0.429(9) A 1
F F2 1.3627(15) 0.1988(12) 0.2422(6) 0.167(5) Uani d PDU 0.429(9) A 1
F F3 1.274(2) 0.0347(12) 0.2066(5) 0.139(5) Uani d PDU 0.429(9) A 1
F F1' 1.2515(15) 0.1731(11) 0.2699(3) 0.152(4) Uani d PDU 0.571(9) A 2
F F2' 1.3577(10) 0.0982(12) 0.2113(4) 0.130(4) Uani d PDU 0.571(9) A 2
F F3' 1.1498(13) 0.0330(10) 0.2327(5) 0.170(4) Uani d PDU 0.571(9) A 2
O O1 1.0587(4) 0.0810(3) 0.05160(12) 0.0661(10) Uani d . 1 . .
N N1 0.6764(5) 0.0930(3) 0.00974(15) 0.0601(11) Uani d . 1 . .
N N2 0.8244(5) 0.0709(4) 0.01511(15) 0.0579(11) Uani d D 1 . .
C C1 0.6214(5) 0.1615(4) 0.04183(19) 0.0547(13) Uani d . 1 . .
C C2 0.4543(5) 0.1771(5) 0.0370(2) 0.0755(16) Uani d . 1 . .
H H2A 0.4236 0.1960 0.0033 0.091 Uiso calc R 1 . .
H H2B 0.4074 0.1035 0.0446 0.091 Uiso calc R 1 . .
C C3 0.3977(7) 0.2691(7) 0.0689(3) 0.120(3) Uani d . 1 . .
H H3A 0.4001 0.3431 0.0518 0.144 Uiso calc R 1 . .
H H3B 0.2935 0.2522 0.0739 0.144 Uiso calc R 1 . .
C C4 0.4780(7) 0.2826(7) 0.1160(3) 0.103(2) Uani d . 1 . .
H H4A 0.4599 0.2141 0.1356 0.124 Uiso calc R 1 . .
H H4B 0.4373 0.3496 0.1322 0.124 Uiso calc R 1 . .
C C5 0.6424(6) 0.2986(5) 0.11490(19) 0.0708(16) Uani d . 1 . .
H H5A 0.6891 0.2872 0.1476 0.085 Uiso calc R 1 . .
H H5B 0.6622 0.3784 0.1053 0.085 Uiso calc R 1 . .
C C6 0.7142(5) 0.2159(4) 0.08030(17) 0.0533(13) Uani d . 1 . .
C C7 0.8642(5) 0.1920(4) 0.08449(15) 0.0480(12) Uani d . 1 . .
C C8 0.9248(6) 0.1122(4) 0.05062(16) 0.0497(12) Uani d . 1 . .
C C9 0.9705(5) 0.2428(4) 0.12244(17) 0.0539(13) Uani d . 1 . .
C C10 0.9951(6) 0.3607(5) 0.1261(2) 0.0813(18) Uani d . 1 . .
H H10 0.9450 0.4107 0.1036 0.098 Uiso calc R 1 . .
C C11 1.0930(7) 0.4069(6) 0.1624(3) 0.111(3) Uani d . 1 . .
H H11 1.1075 0.4872 0.1647 0.133 Uiso calc R 1 . .
C C12 1.1682(7) 0.3337(8) 0.1950(3) 0.110(3) Uani d . 1 . .
H H12 1.2339 0.3643 0.2196 0.133 Uiso calc R 1 . .
C C13 1.1474(6) 0.2162(7) 0.1915(2) 0.083(2) Uani d . 1 A .
C C14 1.0497(5) 0.1703(5) 0.15529(17) 0.0650(15) Uani d . 1 . .
H H14 1.0369 0.0898 0.1530 0.078 Uiso calc R 1 . .
C C15 1.2323(9) 0.1368(8) 0.2247(2) 0.114(3) Uani d DU 1 . .
H H2 0.862(5) 0.023(4) -0.0072(14) 0.081(18) Uiso d D 1 . .

loop_
_atom_site_aniso_label
_atom_site_aniso_U_11
_atom_site_aniso_U_22
_atom_site_aniso_U_33
_atom_site_aniso_U_12
_atom_site_aniso_U_13
_atom_site_aniso_U_23
F1 0.165(9) 0.167(9) 0.102(7) 0.031(7) 0.032(7) 0.026(7)
F2 0.139(8) 0.198(9) 0.157(8) 0.018(7) -0.044(7) 0.025(7)
F3 0.150(9) 0.146(8) 0.118(7) 0.075(7) -0.004(7) 0.012(6)
F1' 0.179(8) 0.207(8) 0.064(4) -0.003(7) -0.021(5) 0.006(5)
F2' 0.102(5) 0.166(8) 0.123(6) 0.071(5) 0.011(5) 0.020(6)
F3' 0.158(7) 0.185(7) 0.157(7) 0.032(6) -0.052(6) 0.061(6)
O1 0.057(2) 0.068(2) 0.071(2) 0.0144(17) -0.0021(17) -0.0177(19)
N1 0.059(3) 0.052(3) 0.068(3) 0.002(2) -0.004(2) -0.001(2)
N2 0.058(3) 0.053(3) 0.061(3) 0.007(2) -0.005(2) -0.010(2)
C1 0.053(3) 0.045(3) 0.065(3) 0.000(2) -0.004(3) 0.004(3)
C2 0.054(3) 0.071(4) 0.099(4) 0.002(3) -0.004(3) 0.003(4)
C3 0.059(4) 0.150(7) 0.147(7) 0.020(4) -0.005(4) -0.044(6)
C4 0.068(4) 0.135(6) 0.109(5) 0.009(4) 0.021(4) -0.014(5)
C5 0.065(3) 0.078(4) 0.070(3) 0.018(3) 0.002(3) -0.009(3)
C6 0.059(3) 0.046(3) 0.055(3) 0.006(2) 0.004(2) 0.007(2)
C7 0.056(3) 0.041(3) 0.047(3) 0.006(2) 0.001(2) 0.002(2)
C8 0.055(3) 0.042(3) 0.051(3) 0.005(2) 0.000(3) -0.002(2)
C9 0.056(3) 0.056(3) 0.049(3) 0.013(2) 0.000(2) -0.009(3)
C10 0.076(4) 0.062(4) 0.102(5) 0.008(3) -0.020(3) -0.019(3)
C11 0.091(5) 0.085(5) 0.152(7) 0.013(4) -0.026(5) -0.055(5)
C12 0.074(4) 0.150(7) 0.104(5) 0.032(5) -0.020(4) -0.063(6)
C13 0.064(4) 0.131(6) 0.051(3) 0.039(4) -0.009(3) -0.017(4)
C14 0.069(3) 0.076(4) 0.049(3) 0.021(3) 0.002(3) -0.002(3)
C15 0.102(6) 0.155(7) 0.080(5) 0.016(5) -0.025(4) -0.003(5)

loop_
_atom_type_symbol
_atom_type_description
_atom_type_scat_dispersion_real
_atom_type_scat_dispersion_imag
_atom_type_scat_source
C C 0.0033 0.0016 'International Tables Vol C Tables 4.2.6.8 and 6.1.1.4'
H H 0.0000 0.0000 'International Tables Vol C Tables 4.2.6.8 and 6.1.1.4'
N N 0.0061 0.0033 'International Tables Vol C Tables 4.2.6.8 and 6.1.1.4'
O O 0.0106 0.0060 'International Tables Vol C Tables 4.2.6.8 and 6.1.1.4'
F F 0.0171 0.0103 'International Tables Vol C Tables 4.2.6.8 and 6.1.1.4'

loop_
_geom_angle_atom_site_label_1
_geom_angle_atom_site_label_2
_geom_angle_atom_site_label_3
_geom_angle
_geom_angle_publ_flag
C1 N1 N2 117.2(4) no
N1 N2 C8 127.2(4) no
N1 N2 H2 117(3) no
C8 N2 H2 116(3) no
N1 C1 C6 122.2(4) no
N1 C1 C2 115.8(5) no
C6 C1 C2 122.0(5) no
C3 C2 C1 114.4(5) no
C3 C2 H2A 108.7 no
C1 C2 H2A 108.7 no
C3 C2 H2B 108.7 no
C1 C2 H2B 108.7 no
H2A C2 H2B 107.6 no
C4 C3 C2 115.9(6) no
C4 C3 H3A 108.3 no
C2 C3 H3A 108.3 no
C4 C3 H3B 108.3 no
C2 C3 H3B 108.3 no
H3A C3 H3B 107.4 no
C3 C4 C5 115.0(6) no
C3 C4 H4A 108.5 no
C5 C4 H4A 108.5 no
C3 C4 H4B 108.5 no
C5 C4 H4B 108.5 no
H4A C4 H4B 107.5 no
C4 C5 C6 113.7(5) no
C4 C5 H5A 108.8 no
C6 C5 H5A 108.8 no
C4 C5 H5B 108.8 no
C6 C5 H5B 108.8 no
H5A C5 H5B 107.7 no
C7 C6 C1 119.0(4) no
C7 C6 C5 122.0(4) no
C1 C6 C5 118.9(4) no
C6 C7 C8 119.2(4) no
C6 C7 C9 123.9(4) no
C8 C7 C9 116.9(4) no
O1 C8 N2 119.7(4) no
O1 C8 C7 125.1(4) no
N2 C8 C7 115.2(4) no
C10 C9 C14 118.2(5) no
C10 C9 C7 122.0(5) no
C14 C9 C7 119.7(5) no
C9 C10 C11 121.2(6) no
C9 C10 H10 119.4 no
C11 C10 H10 119.4 no
C12 C11 C10 119.5(7) no
C12 C11 H11 120.2 no
C10 C11 H11 120.2 no
C13 C12 C11 120.2(6) no
C13 C12 H12 119.9 no
C11 C12 H12 119.9 no
C12 C13 C14 120.2(6) no
C12 C13 C15 120.6(7) no
C14 C13 C15 119.1(7) no
C13 C14 C9 120.6(6) no
C13 C14 H14 119.7 no
C9 C14 H14 119.7 no
F2' C15 F1' 109.0(9) no
F2' C15 F1 126.4(9) no
F1' C15 F1 46.3(8) no
F2' C15 F3 47.0(8) no
F1' C15 F3 127.7(10) no
F1 C15 F3 104.7(12) no
F2' C15 F2 63.7(8) no
F1' C15 F2 58.2(8) no
F1 C15 F2 102.9(11) no
F3 C15 F2 108.7(12) no
F2' C15 F3' 103.3(10) no
F1' C15 F3' 98.7(10) no
F1 C15 F3' 54.2(8) no
F3 C15 F3' 59.2(9) no
F2 C15 F3' 142.0(8) no
F2' C15 C13 117.3(7) no
F1' C15 C13 114.9(8) no
F1 C15 C13 116.2(9) no
F3 C15 C13 117.3(8) no
F2 C15 C13 106.0(8) no
F3' C15 C13 111.4(7) no

loop_
_geom_bond_atom_site_label_1
_geom_bond_atom_site_label_2
_geom_bond_distance
_geom_bond_publ_flag
F1 C15 1.310(9) no
F2 C15 1.416(9) no
F3 C15 1.333(9) no
F1' C15 1.308(8) no
F2' C15 1.282(8) no
F3' C15 1.423(9) no
O1 C8 1.246(5) no
N1 C1 1.302(6) no
N1 N2 1.343(5) no
N2 C8 1.360(6) no
N2 H2 0.91(4) no
C1 C6 1.435(6) no
C1 C2 1.499(6) no
C2 C3 1.481(8) no
C2 H2A 0.9700 no
C2 H2B 0.9700 no
C3 C4 1.441(8) no
C3 H3A 0.9700 no
C3 H3B 0.9700 no
C4 C5 1.482(7) no
C4 H4A 0.9700 no
C4 H4B 0.9700 no
C5 C6 1.516(7) no
C5 H5A 0.9700 no
C5 H5B 0.9700 no
C6 C7 1.363(6) no
C7 C8 1.437(6) no
C7 C9 1.476(6) no
C9 C10 1.370(7) no
C9 C14 1.381(6) no
C10 C11 1.382(8) no
C10 H10 0.9300 no
C11 C12 1.364(9) no
C11 H11 0.9300 no
C12 C13 1.360(9) no
C12 H12 0.9300 no
C13 C14 1.377(7) no
C13 C15 1.459(9) no
C14 H14 0.9300 no

loop_
_geom_hbond_atom_site_label_D
_geom_hbond_atom_site_label_H
_geom_hbond_atom_site_label_A
_geom_hbond_site_symmetry_A
_geom_hbond_distance_DH
_geom_hbond_distance_HA
_geom_hbond_distance_DA
_geom_hbond_angle_DHA
N2 H2 O1 5_755 0.91(4) 1.88(4) 2.783(5) 178(5)
C12 H12 F3' 4_755 0.93 2.51 3.362 152

loop_
_geom_torsion_atom_site_label_1
_geom_torsion_atom_site_label_2
_geom_torsion_atom_site_label_3
_geom_torsion_atom_site_label_4
_geom_torsion
_geom_torsion_publ_flag
C1 N1 N2 C8 0.0(7) no
N2 N1 C1 C6 2.7(6) no
N2 N1 C1 C2 -175.5(4) no
N1 C1 C2 C3 -170.9(5) no
C6 C1 C2 C3 10.9(8) no
C1 C2 C3 C4 -34.6(9) no
C2 C3 C4 C5 52.9(10) no
C3 C4 C5 C6 -44.3(8) no
N1 C1 C6 C7 -2.3(7) no
C2 C1 C6 C7 175.7(4) no
N1 C1 C6 C5 177.4(4) no
C2 C1 C6 C5 -4.5(7) no
C4 C5 C6 C7 -159.9(5) no
C4 C5 C6 C1 20.4(7) no
C1 C6 C7 C8 -0.6(6) no
C5 C6 C7 C8 179.6(4) no
C1 C6 C7 C9 179.9(4) no
C5 C6 C7 C9 0.2(7) no
N1 N2 C8 O1 177.9(4) no
N1 N2 C8 C7 -2.7(7) no
C6 C7 C8 O1 -177.8(4) no
C9 C7 C8 O1 1.7(7) no
C6 C7 C8 N2 2.9(6) no
C9 C7 C8 N2 -177.6(4) no
C6 C7 C9 C10 -61.5(7) no
C8 C7 C9 C10 119.0(5) no
C6 C7 C9 C14 119.2(5) no
C8 C7 C9 C14 -60.3(6) no
C14 C9 C10 C11 -1.9(9) no
C7 C9 C10 C11 178.7(5) no
C9 C10 C11 C12 0.9(10) no
C10 C11 C12 C13 0.3(11) no
C11 C12 C13 C14 -0.4(10) no
C11 C12 C13 C15 177.2(7) no
C12 C13 C14 C9 -0.6(8) no
C15 C13 C14 C9 -178.3(5) no
C10 C9 C14 C13 1.8(8) no
C7 C9 C14 C13 -178.9(5) no
C12 C13 C15 F2' -90.7(11) no
C14 C13 C15 F2' 86.9(12) no
C12 C13 C15 F1' 39.4(13) no
C14 C13 C15 F1' -142.9(10) no
C12 C13 C15 F1 91.1(14) no
C14 C13 C15 F1 -91.3(14) no
C12 C13 C15 F3 -144.0(13) no
C14 C13 C15 F3 33.7(15) no
C12 C13 C15 F2 -22.5(12) no
C14 C13 C15 F2 155.2(10) no
C12 C13 C15 F3' 150.6(10) no
C14 C13 C15 F3' -31.8(12) no
